data_9004595
loop_
_publ_author_name
'Yakubovich, O. V.'
'Massa, W.'
'Liferovich, R. P.'
'Pakhomovsky, Y. A.'

_publ_section_title
;
 The crystal structure of bakhchisaraitsevite,
 [Na2(H2O)2]{(Mg4.5Fe0.5)(PO4)4(H2O)5}, a new mineral species of
 hydrothermal origin from the Kovdor phoscorite - carbonatite complex, Russia
;
_journal_name_full 'The Canadian Mineralogist'
_journal_page_first 831
_journal_page_last 838
_journal_paper_doi 10.2113/gscanmin.38.4.831
_journal_volume 38
_journal_year 2000
_chemical_compound_source 'Kovdor phoscorite - carbonatite complex, Russia'
_chemical_formula_sum 'Fe0.528 H15 Mg4.472 Na2 O23 P4'
_chemical_name_mineral Bakhchisaraitsevite
_space_group_IT_number 14
_symmetry_space_group_name_Hall '-P 2ybc'
_symmetry_space_group_name_H-M 'P 1 21/c 1'
_cell_angle_alpha 90
_cell_angle_beta 102.01
_cell_angle_gamma 90
_cell_formula_units_Z 4
_cell_length_a 8.3086
_cell_length_b 12.906
_cell_length_c 17.486
_cell_volume 1833.995
_database_code_amcsd 0005687
_exptl_crystal_density_diffrn 2.503
_cod_original_cell_volume 1833.996
_cod_original_formula_sum '(Mg4.472 Fe.528) P4 Na2 O23 H15'
_cod_database_code 9004595

loop_
_space_group_symop_operation_xyz
x,y,z
x,1/2-y,1/2+z
-x,1/2+y,1/2-z
-x,-y,-z

loop_
_atom_site_label
_atom_site_fract_x
_atom_site_fract_y
_atom_site_fract_z
_atom_site_occupancy
_atom_site_U_iso_or_equiv
_atom_site_type_symbol
_atom_site_attached_hydrogens
Mg1 -0.13637 -0.07430 0.44872 0.76700 0.00670 Mg 0
Fe1 -0.13637 -0.07430 0.44872 0.23300 0.00670 Fe 0
Mg2 0.21678 -0.08847 0.26602 0.88300 0.00620 Mg 0
Fe2 0.21678 -0.08847 0.26602 0.11700 0.00620 Fe 0
Mg3 0.31471 0.17700 0.26855 0.91000 0.00600 Mg 0
Fe3 0.31471 0.17700 0.26855 0.09000 0.00600 Fe 0
Mg4 0.30351 -0.31843 0.25206 0.94300 0.00540 Mg 0
Fe4 0.30351 -0.31843 0.25206 0.05700 0.00540 Fe 0
Mg5 -0.18402 -0.09404 0.24526 0.96900 0.00580 Mg 0
Fe5 -0.18402 -0.09404 0.24526 0.03100 0.00580 Fe 0
P1 0.04373 0.07984 0.35341 1.00000 0.00490 P 0
P2 0.03566 -0.25540 0.35853 1.00000 0.00510 P 0
P3 0.55106 0.34764 0.36123 1.00000 0.00790 P 0
P4 -0.42473 0.00711 0.35771 1.00000 0.00660 P 0
Na1 0.16505 0.70359 0.05837 1.00000 0.02210 Na 0
Na2 -0.40446 0.14046 0.53562 1.00000 0.03040 Na 0
O1 0.02926 -0.18673 0.42911 1.00000 0.01020 O 0
O2 -0.34867 0.03660 0.44224 1.00000 0.01310 O 0
O3 0.02394 0.04749 0.43601 1.00000 0.00740 O 0
O4 -0.28976 -0.06189 0.33479 1.00000 0.01030 O 0
O5 0.55835 0.46566 0.37550 1.00000 0.01080 O 0
O6 0.02633 -0.01600 0.30043 1.00000 0.00680 O 0
O7 0.18998 -0.22723 0.32508 1.00000 0.00760 O 0
O8 0.59606 0.29045 0.43881 1.00000 0.01420 O 0
O9 0.67195 0.32070 0.30722 1.00000 0.00850 O 0
O10 0.04596 -0.37083 0.38160 1.00000 0.00840 O 0
O11 -0.58065 -0.05757 0.34911 1.00000 0.01260 O 0
O12 -0.45943 0.10304 0.30425 1.00000 0.00780 O 0
O13 -0.11993 -0.23818 0.29423 1.00000 0.00750 O 0
O14 0.37649 0.31992 0.31694 1.00000 0.00770 O 0
O15 -0.09132 0.15944 0.32326 1.00000 0.00750 O 0
O16 0.21202 0.13008 0.35773 1.00000 0.00830 O 0
OW1 0.23229 0.04585 0.19733 1.00000 0.00790 O 0
H1 0.29500 0.02500 0.16800 1.00000 0.02800 H 0
H2 0.14100 0.06600 0.17000 1.00000 0.02800 H 0
OW2 -0.01579 -0.13758 0.17512 1.00000 0.00930 O 0
H3 0.01200 -0.20300 0.17800 1.00000 0.02600 H 0
H4 -0.02300 -0.11600 0.12900 1.00000 0.02600 H 0
OW3 0.45950 0.22384 0.17696 1.00000 0.00990 O 0
H5 0.45000 0.19300 0.13300 1.00000 0.03600 H 0
H6 0.44400 0.28800 0.16900 1.00000 0.03600 H 0
OW4 0.26955 -0.45535 0.31726 1.00000 0.00810 O 0
H7 0.20600 -0.42800 0.34400 1.00000 0.03700 H 0
H8 0.36100 -0.48000 0.34100 1.00000 0.03700 H 0
OW5 0.29515 0.17696 0.50720 1.00000 0.01640 O 0
H9 0.30000 0.24200 0.51200 1.00000 0.04100 H 0
H10 0.28800 0.16700 0.45800 1.00000 0.04100 H 0
OW6 0.58900 0.62982 0.46553 1.00000 0.02680 O 0
H11 0.52400 0.65100 0.49400 1.00000 0.05900 H 0
H12 0.56800 0.56800 0.44900 1.00000 0.05900 H 0
H13 0.66500 0.60000 0.49800 1.00000 0.05900 H 0
OW7a -0.04100 0.88350 0.02590 0.43000 0.02860 O 0
H14 0.01800 0.88700 -0.01200 1.00000 0.06900 H 0
OW7b 0.06970 0.89560 0.03700 0.57000 0.02860 O 0
H15 -0.13900 0.90300 0.00800 0.43000 0.06900 H 0
H16 0.16700 0.92000 0.04700 0.57000 0.06900 H 0

loop_
_cod_changelog_entry_id
_cod_changelog_entry_author
_cod_changelog_entry_date
_cod_changelog_entry_text
1
;cod-tools version 3.8.0
Id: cif_guess_AMCSD_atom_types 9574 2023-05-10 09:00:05Z saulius
;
2023-05-10T18:49:18+03:00
;Derived atom types and hydrogen counts
from atom names that follow the AMCSD naming convention
(Wat == water, O-H == hydroxyl).
;

loop_
_cod_related_entry_id
_cod_related_entry_database
_cod_related_entry_code
1 AMCSD 0005687
